data_2206710
loop_
_publ_author_name
'Francisco J. Mart\'inez-Mart\'inez'
'Paloma Maya-Lugardo'
'Efr\'en V. Garc\'ia-B\'aez'
'Herbert H\"opfl'
'Julio Hern\'andez-D\'iaz'
'Itzia I. Padilla-Mart\'inez'

_publ_section_title
;
 Diethyl <i>N</i>,<i>N</i>'-cyclohexane-1,4-diyldioxalamate
;
_journal_coeditor_code HG6227
_journal_issue 9
_journal_name_full 'Acta Crystallographica Section E'
_journal_page_first o2994
_journal_page_last o2996
_journal_paper_doi 10.1107/S1600536805025833
_journal_volume 61
_journal_year 2005
_chemical_formula_iupac 'C14 H22 N2 O6'
_chemical_formula_moiety 'C14 H22 N2 O6'
_chemical_formula_sum 'C14 H22 N2 O6'
_chemical_formula_weight 314.34
_chemical_name_systematic
;
Diethyl N,N'-cyclohexane-1,4-diyldioxalamate
;
_space_group_IT_number 14
_symmetry_cell_setting monoclinic
_symmetry_space_group_name_Hall '-P 2ybc'
_symmetry_space_group_name_H-M 'P 1 21/c 1'
_atom_sites_solution_hydrogens geom
_atom_sites_solution_primary direct
_atom_sites_solution_secondary difmap
_audit_creation_method SHELXL-97
_cell_angle_alpha 90
_cell_angle_beta 106.709(3)
_cell_angle_gamma 90
_cell_formula_units_Z 2
_cell_length_a 13.145(3)
_cell_length_b 7.2093(15)
_cell_length_c 8.6617(17)
_cell_measurement_reflns_used 600
_cell_measurement_temperature 100(2)
_cell_measurement_theta_max 25
_cell_measurement_theta_min 20
_cell_volume 786.2(3)
_computing_cell_refinement 'SAINT (Bruker, 2000)'
_computing_data_collection 'SMART (Bruker, 2000)'
_computing_data_reduction SAINT
_computing_molecular_graphics 'SHELXTL (Bruker, 2000)'
_computing_publication_material 'SHELXL97 (Sheldrick, 1997) and WinGX2003 (Farrugia, 1999)'
_computing_structure_refinement 'SHELXL97 (Sheldrick, 1997)'
_computing_structure_solution 'SHELXS97 (Sheldrick, 1997)'
_diffrn_ambient_temperature 100(2)
_diffrn_measured_fraction_theta_full 1.000
_diffrn_measured_fraction_theta_max 1.000
_diffrn_measurement_device 'Bruker SMART area-detector'
_diffrn_measurement_method '\f and \w'
_diffrn_radiation_monochromator graphite
_diffrn_radiation_type MoK\a
_diffrn_radiation_wavelength 0.71073
_diffrn_reflns_av_R_equivalents 0.0300
_diffrn_reflns_av_sigmaI/netI 0.0232
_diffrn_reflns_limit_h_max 16
_diffrn_reflns_limit_h_min -16
_diffrn_reflns_limit_k_max 8
_diffrn_reflns_limit_k_min -8
_diffrn_reflns_limit_l_max 10
_diffrn_reflns_limit_l_min -10
_diffrn_reflns_number 7841
_diffrn_reflns_theta_full 25.00
_diffrn_reflns_theta_max 26.00
_diffrn_reflns_theta_min 1.62
_diffrn_standards_decay_% 5
_diffrn_standards_number 0
_exptl_absorpt_coefficient_mu 0.104
_exptl_absorpt_correction_type none
_exptl_absorpt_process_details none
_exptl_crystal_colour colorless
_exptl_crystal_density_diffrn 1.328
_exptl_crystal_density_method 'not measured'
_exptl_crystal_description block
_exptl_crystal_F_000 336
_exptl_crystal_size_max 0.20
_exptl_crystal_size_mid 0.15
_exptl_crystal_size_min 0.09
_refine_diff_density_max 0.257
_refine_diff_density_min -0.168
_refine_ls_extinction_method none
_refine_ls_goodness_of_fit_ref 1.186
_refine_ls_hydrogen_treatment constr
_refine_ls_matrix_type full
_refine_ls_number_parameters 101
_refine_ls_number_reflns 1546
_refine_ls_number_restraints 0
_refine_ls_restrained_S_all 1.186
_refine_ls_R_factor_all 0.0803
_refine_ls_R_factor_gt 0.0727
_refine_ls_shift/su_max 0.000
_refine_ls_shift/su_mean 0.000
_refine_ls_structure_factor_coef Fsqd
_refine_ls_weighting_details 'calc w = 1/[\s^2^(Fo^2^)+(0.0721P)^2^+0.4735P] where P = (Fo^2^+2Fc^2^)/3'
_refine_ls_weighting_scheme calc
_refine_ls_wR_factor_gt 0.1716
_refine_ls_wR_factor_ref 0.1768
_reflns_number_gt 1387
_reflns_number_total 1546
_reflns_threshold_expression I>2\s(I)
_cod_data_source_file hg6227.cif
_cod_data_source_block I
_cod_original_sg_symbol_H-M 'P 21/c'
_cod_database_code 2206710
_cod_database_fobs_code 2206710

loop_
_symmetry_equiv_pos_site_id
_symmetry_equiv_pos_as_xyz
1 x,y,z
2 -x,1/2+y,1/2-z
3 -x,-y,-z
4 x,1/2-y,1/2+z

loop_
_atom_site_aniso_label
_atom_site_aniso_U_11
_atom_site_aniso_U_22
_atom_site_aniso_U_33
_atom_site_aniso_U_12
_atom_site_aniso_U_13
_atom_site_aniso_U_23
O5 0.0666(12) 0.0448(10) 0.0277(9) -0.0073(8) 0.0075(8) 0.0008(7)
O6 0.0943(17) 0.0790(16) 0.0334(10) -0.0371(13) -0.0064(10) 0.0085(10)
O7 0.0598(11) 0.0439(10) 0.0374(10) -0.0125(9) 0.0038(8) -0.0031(8)
N4 0.0455(11) 0.0487(12) 0.0235(9) -0.0084(9) 0.0032(8) -0.0001(8)
C1 0.0447(13) 0.0436(13) 0.0262(11) -0.0064(10) 0.0053(9) 0.0005(10)
C2 0.0395(13) 0.0488(16) 0.0578(16) 0.0028(11) 0.0028(12) -0.0106(12)
C3 0.0476(15) 0.0409(14) 0.0657(18) 0.0054(12) 0.0050(13) -0.0172(13)
C5 0.0370(12) 0.0391(12) 0.0288(11) 0.0012(10) 0.0090(9) -0.0034(9)
C6 0.0414(13) 0.0473(14) 0.0323(12) -0.0041(11) 0.0083(10) -0.0011(10)
C8 0.0722(19) 0.0604(18) 0.0436(15) -0.0205(16) 0.0049(14) -0.0138(13)
C9 0.124(3) 0.086(3) 0.065(2) -0.053(3) 0.007(2) -0.0105(19)

loop_
_atom_site_label
_atom_site_fract_x
_atom_site_fract_y
_atom_site_fract_z
_atom_site_U_iso_or_equiv
_atom_site_thermal_displace_type
_atom_site_occupancy
_atom_site_type_symbol
O5 0.19907(15) 0.4483(3) -0.02520(19) 0.0476(6) Uani 1.000 O
O6 0.32182(19) 0.4100(3) 0.3876(2) 0.0741(8) Uani 1.000 O
O7 0.32815(15) 0.6378(3) 0.2178(2) 0.0492(6) Uani 1.000 O
N4 0.17444(15) 0.2328(3) 0.1509(2) 0.0406(6) Uani 1.000 N
C1 0.08982(19) 0.1291(3) 0.0385(3) 0.0392(7) Uani 1.000 C
C2 0.1074(2) -0.0775(4) 0.0594(3) 0.0510(9) Uani 1.000 C
C3 -0.0170(2) 0.1827(4) 0.0578(4) 0.0538(9) Uani 1.000 C
C5 0.21822(18) 0.3830(3) 0.1102(3) 0.0351(7) Uani 1.000 C
C6 0.29640(19) 0.4771(4) 0.2561(3) 0.0408(8) Uani 1.000 C
C8 0.3950(3) 0.7473(4) 0.3512(3) 0.0612(10) Uani 1.000 C
C9 0.4320(4) 0.9087(6) 0.2824(5) 0.0959(16) Uani 1.000 C
H1A 0.09019 0.16232 -0.07339 0.0470 Uiso 1.000 H
H2A 0.17563 -0.11100 0.03973 0.0765 Uiso 1.000 H
H2C 0.11134 -0.11292 0.17142 0.0765 Uiso 1.000 H
H3A -0.01779 0.15625 0.16958 0.0807 Uiso 1.000 H
H3B -0.02803 0.31763 0.03897 0.0807 Uiso 1.000 H
H4 0.19758 0.19341 0.25110 0.0488 Uiso 1.000 H
H8A 0.45613 0.67236 0.41350 0.0734 Uiso 1.000 H
H8B 0.35350 0.78659 0.42455 0.0734 Uiso 1.000 H
H9A 0.46887 0.99309 0.36911 0.1439 Uiso 1.000 H
H9B 0.48090 0.86902 0.22215 0.1439 Uiso 1.000 H
H9C 0.37114 0.97265 0.20956 0.1439 Uiso 1.000 H

loop_
_atom_type_symbol
_atom_type_description
_atom_type_scat_dispersion_real
_atom_type_scat_dispersion_imag
_atom_type_scat_source
C C 0.0033 0.0016 'International Tables Vol C Tables 4.2.6.8 and 6.1.1.4'
H H 0.0000 0.0000 'International Tables Vol C Tables 4.2.6.8 and 6.1.1.4'
N N 0.0061 0.0033 'International Tables Vol C Tables 4.2.6.8 and 6.1.1.4'
O O 0.0106 0.0060 'International Tables Vol C Tables 4.2.6.8 and 6.1.1.4'

loop_
_geom_angle_atom_site_label_1
_geom_angle_atom_site_label_2
_geom_angle_atom_site_label_3
_geom_angle_site_symmetry_1
_geom_angle_site_symmetry_3
_geom_angle
_geom_angle_publ_flag
C6 O7 C8 . . 116.1(2) no
C1 N4 C5 . . 123.37(19) yes
C5 N4 H4 . . 118.00 no
C1 N4 H4 . . 118.00 no
N4 C1 C3 . . 110.5(2) no
N4 C1 C2 . . 111.4(2) no
C2 C1 C3 . . 110.7(2) no
C1 C2 C3 . 3_555 110.4(2) no
C1 C3 C2 . 3_555 111.7(2) no
N4 C5 C6 . . 112.4(2) yes
O5 C5 N4 . . 126.0(2) yes
O5 C5 C6 . . 121.6(2) yes
O6 C6 O7 . . 125.4(3) no
O6 C6 C5 . . 122.9(3) yes
O7 C6 C5 . . 111.7(2) no
O7 C8 C9 . . 107.7(2) no
N4 C1 H1A . . 108.00 no
C2 C1 H1A . . 108.00 no
C3 C1 H1A . . 108.00 no
C1 C2 H2A . . 110.00 no
C1 C2 H2C . . 110.00 no
H2A C2 H2C . . 108.00 no
C3 C2 H2A 3_555 . 110.00 no
C3 C2 H2C 3_555 . 110.00 no
C1 C3 H3A . . 109.00 no
C1 C3 H3B . . 109.00 no
H3A C3 H3B . . 108.00 no
C2 C3 H3A 3_555 . 109.00 no
C2 C3 H3B 3_555 . 109.00 no
O7 C8 H8A . . 110.00 no
O7 C8 H8B . . 110.00 no
C9 C8 H8A . . 110.00 no
C9 C8 H8B . . 110.00 no
H8A C8 H8B . . 108.00 no
C8 C9 H9A . . 109.00 no
C8 C9 H9B . . 109.00 no
C8 C9 H9C . . 109.00 no
H9A C9 H9B . . 110.00 no
H9A C9 H9C . . 109.00 no
H9B C9 H9C . . 109.00 no

loop_
_geom_bond_atom_site_label_1
_geom_bond_atom_site_label_2
_geom_bond_site_symmetry_2
_geom_bond_distance
_geom_bond_publ_flag
O5 C5 . 1.221(3) yes
O6 C6 . 1.193(3) yes
O7 C6 . 1.306(4) yes
O7 C8 . 1.465(3) no
N4 C1 . 1.457(3) yes
N4 C5 . 1.321(3) yes
N4 H4 . 0.8800 no
C1 C2 . 1.510(4) no
C1 C3 . 1.511(4) no
C2 C3 3_555 1.525(4) no
C5 C6 . 1.538(4) yes
C8 C9 . 1.453(6) no
C1 H1A . 1.0000 no
C2 H2A . 0.9900 no
C2 H2C . 0.9900 no
C3 H3A . 0.9900 no
C3 H3B . 0.9900 no
C8 H8A . 0.9900 no
C8 H8B . 0.9900 no
C9 H9A . 0.9800 no
C9 H9B . 0.9800 no
C9 H9C . 0.9800 no

loop_
_geom_contact_atom_site_label_1
_geom_contact_atom_site_label_2
_geom_contact_distance
_geom_contact_site_symmetry_2
_geom_contact_publ_flag
O5 O7 2.669(3) . no
O5 N4 3.026(3) 4_554 no
O6 C5 3.398(3) 4_555 no
O6 N4 2.703(3) . no
O7 O5 2.669(3) . no
O5 H3B 2.7900 3_565 no
O5 H4 2.1900 4_554 no
O5 H1A 2.4800 . no
O5 H2C 2.8100 4_554 no
O5 H8B 2.9100 4_564 no
O6 H8A 2.5500 . no
O6 H4 2.3200 . no
O6 H9C 2.8100 4_565 no
O6 H8B 2.7500 . no
O7 H2A 2.8100 1_565 no
O7 H8B 2.7100 4_564 no
N4 O6 2.703(3) . no
N4 O5 3.026(3) 4_555 no
C5 O6 3.398(3) 4_554 no
C5 H4 3.0900 4_554 no
C6 H9B 2.9800 2_645 no
C9 H9A 3.0100 3_676 no
H1A O5 2.4800 . no
H1A H2C 2.5600 3_555 no
H1A H3A 2.5300 3_555 no
H1A H4 2.5700 4_554 no
H2A O7 2.8100 1_545 no
H2C H3A 2.5800 . no
H2C H4 2.4900 . no
H2C H1A 2.5600 3_555 no
H2C O5 2.8100 4_555 no
H3A H2C 2.5800 . no
H3A H1A 2.5300 3_555 no
H3B O5 2.7900 3_565 no
H4 O6 2.3200 . no
H4 H2C 2.4900 . no
H4 O5 2.1900 4_555 no
H4 C5 3.0900 4_555 no
H4 H1A 2.5700 4_555 no
H8A O6 2.5500 . no
H8B O6 2.7500 . no
H8B O5 2.9100 4_565 no
H8B O7 2.7100 4_565 no
H9A C9 3.0100 3_676 no
H9A H9A 2.1800 3_676 no
H9B C6 2.9800 2_655 no
H9C O6 2.8100 4_564 no

loop_
_geom_hbond_atom_site_label_D
_geom_hbond_atom_site_label_H
_geom_hbond_atom_site_label_A
_geom_hbond_site_symmetry_A
_geom_hbond_distance_DH
_geom_hbond_distance_HA
_geom_hbond_distance_DA
_geom_hbond_angle_DHA
_geom_hbond_publ_flag
N4 H4 O6 . 0.88 2.32 2.703(3) 106 yes
N4 H4 O5 4_555 0.88 2.19 3.026(3) 160 yes
C1 H1A O5 . 1.00 2.48 2.849(3) 102 yes

loop_
_geom_torsion_atom_site_label_1
_geom_torsion_atom_site_label_2
_geom_torsion_atom_site_label_3
_geom_torsion_atom_site_label_4
_geom_torsion_site_symmetry_3
_geom_torsion_site_symmetry_4
_geom_torsion
_geom_torsion_publ_flag
C6 O7 C8 C9 . . 173.3(3) no
C8 O7 C6 C5 . . 174.4(2) no
C8 O7 C6 O6 . . -4.1(4) no
C5 N4 C1 C2 . . 137.8(2) no
C5 N4 C1 C3 . . -98.6(3) no
C1 N4 C5 C6 . . 173.5(2) no
C1 N4 C5 O5 . . -4.4(4) no
C2 C1 C3 C2 . 3_555 -56.6(3) no
N4 C1 C2 C3 . 3_555 179.2(2) no
C3 C1 C2 C3 . 3_555 55.8(3) no
N4 C1 C3 C2 . 3_555 179.5(2) no
C1 C2 C3 C1 3_555 3_555 -56.3(3) no
O5 C5 C6 O7 . . 6.5(4) no
N4 C5 C6 O6 . . 7.1(4) no
N4 C5 C6 O7 . . -171.5(2) no
O5 C5 C6 O6 . . -174.9(3) yes
